data_7051257
loop_
_publ_author_name
'Thalladi, Venkat R.'
'Smolka, Tanja'
'Gehrke, Annette'
'Boese, Roland'
'Sustmann, Reiner'

_publ_section_title
;
 Role of weak hydrogen bonds in the crystal structures of phenazine,
 5,10-dihydrophenazine and their 1:1 and 3:1 molecular complexes
;
_journal_issue 3
_journal_name_full 'New Journal of Chemistry'
_journal_page_first 143
_journal_paper_doi 10.1039/a908744c
_journal_volume 24
_journal_year 2000
_chemical_formula_moiety '(C12H8N2). (c12H10N2)'
_chemical_formula_sum 'C24 H18 N4'
_chemical_formula_weight 362.42
_chemical_name_common '1:1 molecular complex of phenazine and 5,10-dihydrophenazine'
_chemical_name_systematic
;
 ?
;
_space_group_IT_number 15
_symmetry_cell_setting monoclinic
_symmetry_space_group_name_Hall '-I 2ya'
_symmetry_space_group_name_H-M 'I 1 2/a 1'
_atom_sites_solution_hydrogens geom
_atom_sites_solution_primary direct
_atom_sites_solution_secondary difmap
_audit_creation_method SHELXL-97
_cell_angle_alpha 90.00
_cell_angle_beta 97.612(2)
_cell_angle_gamma 90.00
_cell_formula_units_Z 2
_cell_length_a 11.6466(3)
_cell_length_b 6.2335(2)
_cell_length_c 12.5573(5)
_cell_measurement_reflns_used 2775
_cell_measurement_temperature 300(2)
_cell_measurement_theta_max 55
_cell_measurement_theta_min 3
_cell_volume 903.61(5)
_computing_cell_refinement 'Siemens SAINT program Vers.4.050'
_computing_data_collection 'Siemens SMART CCD area detector system'
_computing_data_reduction 'Siemens SAINT program Vers.4.050'
_computing_molecular_graphics 'Siemens SHELXL-97 UNIX Version Release 97-1'
_computing_publication_material 'Siemens SHELXL-97 UNIX Version Release 97-1'
_computing_structure_refinement 'Siemens SHELXL-97 UNIX Version Release 97-1'
_computing_structure_solution 'SHELXS-97 (Sheldrick, 1990)'
_diffrn_ambient_temperature 300(2)
_diffrn_detector_area_resol_mean 512
_diffrn_measured_fraction_theta_full 0.368
_diffrn_measured_fraction_theta_max 0.368
_diffrn_measurement_device_type 'Siemens SMART CCD area detector system'
_diffrn_measurement_method
;Fullsphere data collection in Omega at 0.3 deg, 120 frames, phi=0 deg
in phi at 0.3 deg scan with
four runs with 600 frames, omega 135,143,156,169
;
_diffrn_radiation_monochromator graphite
_diffrn_radiation_source 'fine-focus sealed tube'
_diffrn_radiation_type MoK\a
_diffrn_radiation_wavelength 0.71073
_diffrn_reflns_av_R_equivalents 0.0215
_diffrn_reflns_av_sigmaI/netI 0.0170
_diffrn_reflns_limit_h_max 3
_diffrn_reflns_limit_h_min -15
_diffrn_reflns_limit_k_max 7
_diffrn_reflns_limit_k_min -7
_diffrn_reflns_limit_l_max 15
_diffrn_reflns_limit_l_min -13
_diffrn_reflns_number 6224
_diffrn_reflns_theta_full 28.18
_diffrn_reflns_theta_max 28.18
_diffrn_reflns_theta_min 3.27
_diffrn_standards_number 'area detector data,no standard reflections'
_exptl_absorpt_coefficient_mu 0.081
_exptl_absorpt_correction_T_max 1.00
_exptl_absorpt_correction_T_min 0.715
_exptl_absorpt_correction_type 'Siemens SADABS multi-scan'
_exptl_crystal_colour blue
_exptl_crystal_density_diffrn 1.332
_exptl_crystal_density_meas ?
_exptl_crystal_density_method 'not measured'
_exptl_crystal_description block
_exptl_crystal_F_000 380
_exptl_crystal_size_max 0.54
_exptl_crystal_size_mid 0.43
_exptl_crystal_size_min 0.34
_refine_diff_density_max 0.320
_refine_diff_density_min -0.176
_refine_diff_density_rms 0.051
_refine_ls_extinction_method none
_refine_ls_goodness_of_fit_ref 1.104
_refine_ls_hydrogen_treatment mixed
_refine_ls_matrix_type full
_refine_ls_number_parameters 65
_refine_ls_number_reflns 895
_refine_ls_number_restraints 0
_refine_ls_restrained_S_all 1.104
_refine_ls_R_factor_all 0.0620
_refine_ls_R_factor_gt 0.0564
_refine_ls_shift/su_max 0.000
_refine_ls_shift/su_mean 0.000
_refine_ls_structure_factor_coef Fsqd
_refine_ls_weighting_details 'w=1/[\s^2^(Fo^2^)+(0.0947P)^2^+0.2950P] where P=(Fo^2^+2Fc^2^)/3'
_refine_ls_weighting_scheme calc
_refine_ls_wR_factor_gt 0.1517
_refine_ls_wR_factor_ref 0.1579
_reflns_number_gt 755
_reflns_number_total 895
_reflns_threshold_expression 2sigma(I)
_cod_data_source_file a908744c.txt
_cod_data_source_block complex-3
_cod_depositor_comments
;
The following automatic conversions were performed:

'_exptl_crystal_density_meas' value 'none' was changed to '?' - the
value is perceived as not measured.

Automatic conversion script
Id: cif_fix_values 3008 2015-01-20 13:52:24Z robertas 

The following automatic conversions were performed:

'_refine_ls_weighting_scheme' value 'calc
w=1/[\s^2^(Fo^2^)+(0.0947P)^2^+0.2950P] where P=(Fo^2^+2Fc^2^)/3' was
changed to 'calc'. New tag '_refine_ls_weighting_details' was
created. The value of the new tag was set to
'w=1/[\s^2^(Fo^2^)+(0.0947P)^2^+0.2950P] where P=(Fo^2^+2Fc^2^)/3'.

Automatic conversion script
Id: cif_fix_values 3143 2015-03-26 13:38:13Z robertas 
;
_cod_original_sg_symbol_H-M I2/a
_cod_database_code 7051257

loop_
_symmetry_equiv_pos_as_xyz
'x, y, z'
'-x+1/2, y, -z'
'x+1/2, y+1/2, z+1/2'
'-x+1, y+1/2, -z+1/2'
'-x, -y, -z'
'x-1/2, -y, z'
'-x+1/2, -y+1/2, -z+1/2'
'x, -y+1/2, z+1/2'

loop_
_atom_site_label
_atom_site_type_symbol
_atom_site_fract_x
_atom_site_fract_y
_atom_site_fract_z
_atom_site_U_iso_or_equiv
_atom_site_adp_type
_atom_site_occupancy
_atom_site_calc_flag
_atom_site_refinement_flags
_atom_site_disorder_assembly
_atom_site_disorder_group
N4 N 0.61928(8) 0.0372(2) 0.00753(12) 0.0503(5) Uani 1 d . . .
H4 H 0.6960 0.0613 0.0123 0.058(10) Uiso 0.50 d PR . .
C1 C 0.61340(13) -0.4503(3) 0.17009(14) 0.0508(5) Uani 1 d . . .
H1 H 0.6648 -0.5430 0.2100 0.061 Uiso 1 d R . .
C2 C 0.65496(11) -0.2772(3) 0.11955(12) 0.0444(4) Uani 1 d . . .
H2 H 0.7344 -0.2538 0.1253 0.053 Uiso 1 d R . .
C3 C 0.57859(10) -0.1350(2) 0.05889(12) 0.0384(4) Uani 1 d . . .
C5 C 0.54300(10) 0.1726(2) -0.05124(12) 0.0389(4) Uani 1 d . . .
C6 C 0.58285(11) 0.3512(3) -0.10387(13) 0.0454(4) Uani 1 d . . .
H6 H 0.6620 0.3765 -0.0995 0.054 Uiso 1 d R . .
C7 C 0.50631(13) 0.4883(3) -0.16219(14) 0.0515(5) Uani 1 d . . .
H7 H 0.5338 0.6066 -0.1962 0.062 Uiso 1 d R . .

loop_
_atom_site_aniso_label
_atom_site_aniso_U_11
_atom_site_aniso_U_22
_atom_site_aniso_U_33
_atom_site_aniso_U_23
_atom_site_aniso_U_13
_atom_site_aniso_U_12
N4 0.0217(5) 0.0586(9) 0.0709(10) 0.0129(7) 0.0066(5) -0.0011(4)
C1 0.0464(8) 0.0532(11) 0.0519(10) 0.0026(8) 0.0035(6) 0.0080(6)
C2 0.0295(6) 0.0544(10) 0.0486(9) -0.0025(7) 0.0028(5) 0.0042(5)
C3 0.0250(6) 0.0452(9) 0.0453(9) -0.0040(6) 0.0053(5) -0.0006(5)
C5 0.0260(6) 0.0455(9) 0.0458(9) -0.0040(6) 0.0069(5) -0.0021(5)
C6 0.0339(7) 0.0505(10) 0.0527(10) -0.0014(7) 0.0096(6) -0.0068(5)
C7 0.0524(9) 0.0485(10) 0.0550(11) 0.0019(7) 0.0119(7) -0.0056(6)

loop_
_atom_type_symbol
_atom_type_description
_atom_type_scat_dispersion_real
_atom_type_scat_dispersion_imag
_atom_type_scat_source
C C 0.0033 0.0016 'International Tables Vol C Tables 4.2.6.8 and 6.1.1.4'
H H 0.0000 0.0000 'International Tables Vol C Tables 4.2.6.8 and 6.1.1.4'
N N 0.0061 0.0033 'International Tables Vol C Tables 4.2.6.8 and 6.1.1.4'

loop_
_geom_angle_atom_site_label_1
_geom_angle_atom_site_label_2
_geom_angle_atom_site_label_3
_geom_angle
_geom_angle_site_symmetry_1
_geom_angle_site_symmetry_3
_geom_angle_publ_flag
C5 N4 C3 119.82(10) . . ?
C5 N4 H4 120.1 . . ?
C3 N4 H4 120.1 . . ?
C2 C1 C7 120.52(14) . 5_655 ?
C2 C1 H1 119.8 . . ?
C7 C1 H1 119.7 5_655 . ?
C1 C2 C3 120.63(12) . . ?
C1 C2 H2 119.8 . . ?
C3 C2 H2 119.6 . . ?
N4 C3 C2 121.06(11) . . ?
N4 C3 C5 119.99(13) . 5_655 ?
C2 C3 C5 118.96(13) . 5_655 ?
N4 C5 C6 120.75(11) . . ?
N4 C5 C3 120.19(13) . 5_655 ?
C6 C5 C3 119.05(13) . 5_655 ?
C7 C6 C5 120.80(12) . . ?
C7 C6 H6 119.6 . . ?
C5 C6 H6 119.6 . . ?
C6 C7 C1 120.04(15) . 5_655 ?
C6 C7 H7 119.9 . . ?
C1 C7 H7 120.0 5_655 . ?

loop_
_geom_bond_atom_site_label_1
_geom_bond_atom_site_label_2
_geom_bond_distance
_geom_bond_site_symmetry_2
_geom_bond_publ_flag
N4 C5 1.3685(18) . ?
N4 C3 1.3692(19) . ?
N4 H4 0.9000 . ?
C1 C2 1.372(2) . ?
C1 C7 1.405(2) 5_655 ?
C1 H1 0.9300 . ?
C2 C3 1.4063(19) . ?
C2 H2 0.9300 . ?
C3 C5 1.4260(17) 5_655 ?
C5 C6 1.405(2) . ?
C5 C3 1.4260(17) 5_655 ?
C6 C7 1.374(2) . ?
C6 H6 0.9301 . ?
C7 C1 1.405(2) 5_655 ?
C7 H7 0.9300 . ?
